data_7135088
loop_
_publ_author_name
'Gonzalez, Andres'
'Casnati, Alessandra'
'Willingshofer, Moritz'
'Radovic, Aleksa'
'Cutsail, 3rd, George E'
'Demeshko, Serhiy'
'Meyer, Franc'
'Werncke, C. Gunnar'

_publ_section_title
;
 The flexible behaviour of a trigonal arylimido iron complex.
;
_journal_issue 93
_journal_name_full 'Chemical communications (Cambridge, England)'
_journal_page_first 18440
_journal_page_last 18443
_journal_paper_doi 10.1039/d5cc05205j
_journal_volume 61
_journal_year 2025
_chemical_formula_moiety 'C21 H48 Fe N3 Si4, C18 H36 K N2 O6, 1[C5H12]'
_chemical_formula_sum 'C44 H96 Fe K N5 O6 Si4'
_chemical_formula_weight 998.56
_space_group_crystal_system triclinic
_space_group_IT_number 2
_space_group_name_Hall '-P 1'
_space_group_name_H-M_alt 'P -1'
_atom_sites_solution_hydrogens geom
_atom_sites_solution_primary direct
_audit_creation_date 2025-02-04
_audit_creation_method
;
Olex2 1.5
(compiled 2024.02.16 svn.r378c4104 for OlexSys, GUI svn.r6928)
;
_audit_update_record
;
2025-02-05 deposited with the CCDC.	2025-10-15 downloaded from the CCDC.
;
_cell_angle_alpha 110.5080(10)
_cell_angle_beta 93.3680(10)
_cell_angle_gamma 93.3290(10)
_cell_formula_units_Z 2
_cell_length_a 12.6019(5)
_cell_length_b 13.1359(4)
_cell_length_c 17.7179(7)
_cell_measurement_reflns_used 9365
_cell_measurement_temperature 111.00
_cell_measurement_theta_max 29.54
_cell_measurement_theta_min 2.96
_cell_volume 2732.63(18)
_computing_cell_refinement 'SAINT V8.40B (?, 2016)'
_computing_data_reduction 'SAINT V8.40B (?, 2016)'
_computing_molecular_graphics 'Olex2 1.5 (Dolomanov et al., 2009)'
_computing_publication_material 'Olex2 1.5 (Dolomanov et al., 2009)'
_computing_structure_refinement 'XL  (Sheldrick, 2008)'
_computing_structure_solution 'SHELXT 2018/2 (Sheldrick, 2018)'
_diffrn_ambient_temperature 111.00
_diffrn_measured_fraction_theta_full 0.997
_diffrn_measured_fraction_theta_max 0.994
_diffrn_measurement_device_type 'Bruker APEX-II CCD'
_diffrn_measurement_method '\f and \w scans'
_diffrn_radiation_type MoK\a
_diffrn_radiation_wavelength 0.71073
_diffrn_reflns_av_R_equivalents 0.0256
_diffrn_reflns_av_unetI/netI 0.0198
_diffrn_reflns_Laue_measured_fraction_full 0.997
_diffrn_reflns_Laue_measured_fraction_max 0.994
_diffrn_reflns_limit_h_max 17
_diffrn_reflns_limit_h_min -17
_diffrn_reflns_limit_k_max 17
_diffrn_reflns_limit_k_min -18
_diffrn_reflns_limit_l_max 24
_diffrn_reflns_limit_l_min -24
_diffrn_reflns_number 87900
_diffrn_reflns_point_group_measured_fraction_full 0.997
_diffrn_reflns_point_group_measured_fraction_max 0.994
_diffrn_reflns_theta_full 25.242
_diffrn_reflns_theta_max 29.568
_diffrn_reflns_theta_min 2.120
_exptl_absorpt_coefficient_mu 0.486
_exptl_absorpt_correction_T_max 0.7459
_exptl_absorpt_correction_T_min 0.7081
_exptl_absorpt_correction_type multi-scan
_exptl_absorpt_process_details
;
SADABS-2016/2 (Bruker,2016/2) was used for absorption correction.
wR2(int) was 0.1076 before and 0.0399 after correction.
The Ratio of minimum to maximum transmission is 0.9493.
The \l/2 correction factor is Not present.
;
_exptl_crystal_colour 'light green'
_exptl_crystal_colour_modifier light
_exptl_crystal_colour_primary green
_exptl_crystal_density_diffrn 1.214
_exptl_crystal_description block
_exptl_crystal_F_000 1088
_exptl_crystal_size_max 0.432
_exptl_crystal_size_mid 0.267
_exptl_crystal_size_min 0.17
_refine_diff_density_max 0.879
_refine_diff_density_min -0.630
_refine_diff_density_rms 0.047
_refine_ls_extinction_method none
_refine_ls_goodness_of_fit_ref 1.015
_refine_ls_hydrogen_treatment constr
_refine_ls_matrix_type full
_refine_ls_number_parameters 614
_refine_ls_number_reflns 15244
_refine_ls_number_restraints 30
_refine_ls_restrained_S_all 1.014
_refine_ls_R_factor_all 0.0376
_refine_ls_R_factor_gt 0.0324
_refine_ls_shift/su_max 0.001
_refine_ls_shift/su_mean 0.000
_refine_ls_structure_factor_coef Fsqd
_refine_ls_weighting_details 'w=1/[\s^2^(Fo^2^)+(0.0328P)^2^+1.5498P] where P=(Fo^2^+2Fc^2^)/3'
_refine_ls_weighting_scheme calc
_refine_ls_wR_factor_gt 0.0783
_refine_ls_wR_factor_ref 0.0822
_reflns_Friedel_coverage 0.000
_reflns_number_gt 13652
_reflns_number_total 15244
_reflns_threshold_expression 'I > 2\s(I)'
_cod_data_source_file d5cc05205j2.cif
_cod_data_source_block 4
_cod_depositor_comments 'Adding full bibliography for 7135086--7135089.cif.'
_cod_database_code 7135088
_shelx_shelxl_version_number 2019/1
_shelx_space_group_comment
;
The symmetry employed for this shelxl refinement is uniquely defined
by the following loop, which should always be used as a source of
symmetry information in preference to the above space-group names.
They are only intended as comments.
;
_shelx_estimated_absorpt_t_max 0.922
_shelx_estimated_absorpt_t_min 0.818
_olex2_refinement_description
;
1. Uiso/Uaniso restraints and constraints
Uanis(C46) \\sim Ueq, Uanis(C47) \\sim Ueq, Uanis(C40) \\sim Ueq, Uanis(C41)
\\sim Ueq, Uanis(C42) \\sim Ueq: with sigma of 0.01 and sigma for terminal
atoms of 0.02
Uanis(C42) \\sim Ueq, Uanis(C46) \\sim Ueq, Uanis(C47) \\sim Ueq, Uanis(C40)
\\sim Ueq, Uanis(C41) \\sim Ueq: with sigma of 0.001 and sigma for terminal
atoms of 0.002
2. Others
 Sof(C48)=Sof(H48A)=Sof(H48B)=Sof(H48C)=Sof(C41)=Sof(C43)=Sof(H43A)=Sof(H43B)=
 Sof(H43C)=Sof(C42)=Sof(H42)=Sof(C47)=Sof(C45)=Sof(H45A)=Sof(H45B)=Sof(H45C)=
 Sof(C40)=Sof(C44)=Sof(C46)=Sof(H46)=Sof(N6)=Sof(H6)=1-FVAR(1)
 Sof(N3)=Sof(H3)=Sof(C13)=Sof(C14)=Sof(C18)=Sof(C17)=Sof(H17)=Sof(C15)=
 Sof(H15)=Sof(C16)=Sof(C21)=Sof(H21A)=Sof(H21B)=Sof(H21C)=Sof(C19)=Sof(H19A)=
 Sof(H19B)=Sof(H19C)=Sof(C20)=Sof(H20A)=Sof(H20B)=Sof(H20C)=FVAR(1)
3.a Secondary CH2 refined with riding coordinates:
 C22(H22A,H22B), C36(H36A,H36B), C37(H37A,H37B), C33(H33A,H33B), C32(H32A,
 H32B), C23(H23A,H23B), C35(H35A,H35B), C24(H24A,H24B), C31(H31A,H31B),
 C34(H34A,H34B), C25(H25A,H25B), C30(H30A,H30B), C26(H26A,H26B), C38(H38A,H38B),
  C28(H28A,H28B), C27(H27A,H27B), C39(H39A,H39B), C29(H29A,H29B)
3.b Aromatic/amide H refined with riding coordinates:
 N3(H3), C17(H17), C15(H15), C42(H42), C46(H46), N6(H6)
3.c Idealised Me refined as rotating group:
 C7(H7A,H7B,H7C), C8(H8A,H8B,H8C), C11(H11A,H11B,H11C), C9(H9A,H9B,H9C),
 C5(H5A,H5B,H5C), C2(H2A,H2B,H2C), C3(H3A,H3B,H3C), C1(H1A,H1B,H1C), C10(H10A,
 H10B,H10C), C21(H21A,H21B,H21C), C4(H4A,H4B,H4C), C6(H6A,H6B,H6C), C19(H19A,
 H19B,H19C), C12(H12A,H12B,H12C), C20(H20A,H20B,H20C), C48(H48A,H48B,H48C),
 C43(H43A,H43B,H43C), C45(H45A,H45B,H45C)
;
_olex2_submission_special_instructions 'No special instructions were received'

loop_
_space_group_symop_operation_xyz
'x, y, z'
'-x, -y, -z'

loop_
_atom_site_label
_atom_site_type_symbol
_atom_site_fract_x
_atom_site_fract_y
_atom_site_fract_z
_atom_site_U_iso_or_equiv
_atom_site_adp_type
_atom_site_occupancy
_atom_site_site_symmetry_order
_atom_site_calc_flag
_atom_site_refinement_flags_posn
_atom_site_refinement_flags_adp
_atom_site_refinement_flags_occupancy
_atom_site_disorder_assembly
_atom_site_disorder_group
Fe1 Fe 0.50978(2) 0.36735(2) 0.23291(2) 0.01803(4) Uani 1 1 d . . . . .
K1 K 0.15663(2) 0.83256(2) 0.24313(2) 0.02279(6) Uani 1 1 d . . . . .
Si4 Si 0.36114(3) 0.18844(3) 0.10182(2) 0.02110(7) Uani 1 1 d . . . . .
Si3 Si 0.27015(3) 0.40165(3) 0.19800(2) 0.02032(7) Uani 1 1 d . . . . .
Si2 Si 0.54665(3) 0.26177(3) 0.36536(2) 0.02372(7) Uani 1 1 d . . . . .
Si1 Si 0.72035(3) 0.26043(3) 0.25492(2) 0.02392(7) Uani 1 1 d . . . . .
O1 O 0.30263(7) 0.75108(7) 0.13064(6) 0.02547(18) Uani 1 1 d . . . . .
O5 O 0.07807(7) 0.98756(8) 0.17870(6) 0.0289(2) Uani 1 1 d . . . . .
O2 O 0.37288(7) 0.85015(8) 0.29525(6) 0.02797(19) Uani 1 1 d . . . . .
O6 O 0.10442(8) 1.04039(8) 0.34877(7) 0.0342(2) Uani 1 1 d . . . . .
N1 N 0.59807(8) 0.29269(8) 0.28834(6) 0.02038(18) Uani 1 1 d . . . . .
O4 O -0.01388(8) 0.67409(9) 0.17816(8) 0.0379(2) Uani 1 1 d . . . . .
O3 O 0.07823(8) 0.70989(9) 0.33515(7) 0.0389(2) Uani 1 1 d . . . . .
N2 N 0.36571(8) 0.31187(8) 0.17788(6) 0.02186(19) Uani 1 1 d . . . . .
N5 N 0.08517(9) 0.76406(9) 0.06766(7) 0.0298(2) Uani 1 1 d . . . . .
N3 N 0.55282(10) 0.48906(10) 0.19851(7) 0.0239(3) Uani 0.8762(18) 1 d . . P A 2
H3 H 0.518032 0.478591 0.151516 0.029 Uiso 0.8762(18) 1 calc R U P A 2
N4 N 0.22544(12) 0.90505(11) 0.41984(7) 0.0380(3) Uani 1 1 d . . . . .
C13 C 0.61715(10) 0.58464(11) 0.22057(11) 0.0181(3) Uani 0.8762(18) 1 d . . P A 2
C22 C 0.41129(10) 0.78915(12) 0.15768(9) 0.0294(3) Uani 1 1 d . . . . .
H22A H 0.423788 0.866052 0.161690 0.035 Uiso 1 1 calc R U . . .
H22B H 0.458466 0.744975 0.118408 0.035 Uiso 1 1 calc R U . . .
C36 C 0.02822(10) 1.07371(10) 0.23440(10) 0.0307(3) Uani 1 1 d . . . . .
H36A H -0.041934 1.045698 0.244819 0.037 Uiso 1 1 calc R U . . .
H36B H 0.016446 1.131240 0.211429 0.037 Uiso 1 1 calc R U . . .
C37 C 0.09810(11) 1.12018(11) 0.31162(10) 0.0325(3) Uani 1 1 d . . . . .
H37A H 0.170313 1.142046 0.300483 0.039 Uiso 1 1 calc R U . . .
H37B H 0.068355 1.185731 0.348433 0.039 Uiso 1 1 calc R U . . .
C14 C 0.64790(13) 0.62961(15) 0.16227(9) 0.0220(3) Uani 0.8762(18) 1 d . . P A 2
C33 C 0.27855(12) 0.74239(11) 0.04922(8) 0.0311(3) Uani 1 1 d . . . . .
H33A H 0.327360 0.694439 0.013944 0.037 Uiso 1 1 calc R U . . .
H33B H 0.288290 0.815278 0.044656 0.037 Uiso 1 1 calc R U . . .
C32 C 0.16450(13) 0.69549(12) 0.02278(9) 0.0351(3) Uani 1 1 d . . . . .
H32A H 0.150201 0.683474 -0.035378 0.042 Uiso 1 1 calc R U . . .
H32B H 0.155874 0.623536 0.029022 0.042 Uiso 1 1 calc R U . . .
C7 C 0.30344(11) 0.52007(10) 0.29477(9) 0.0307(3) Uani 1 1 d . . . . .
H7A H 0.312121 0.493392 0.339765 0.046 Uiso 1 1 calc R U . . .
H7B H 0.245626 0.568694 0.303823 0.046 Uiso 1 1 calc R U . . .
H7C H 0.369981 0.560102 0.291356 0.046 Uiso 1 1 calc R U . . .
C8 C 0.13668(11) 0.33717(12) 0.20871(10) 0.0334(3) Uani 1 1 d . . . . .
H8A H 0.105168 0.288881 0.155351 0.050 Uiso 1 1 calc R U . . .
H8B H 0.089113 0.394379 0.232292 0.050 Uiso 1 1 calc R U . . .
H8C H 0.146515 0.294796 0.244054 0.050 Uiso 1 1 calc R U . . .
C11 C 0.38677(13) 0.07620(11) 0.14011(9) 0.0338(3) Uani 1 1 d . . . . .
H11A H 0.454617 0.094149 0.173766 0.051 Uiso 1 1 calc R U . . .
H11B H 0.390288 0.008161 0.094287 0.051 Uiso 1 1 calc R U . . .
H11C H 0.328878 0.067236 0.172436 0.051 Uiso 1 1 calc R U . . .
C23 C 0.43636(10) 0.78036(11) 0.23852(9) 0.0292(3) Uani 1 1 d . . . . .
H23A H 0.420968 0.704040 0.235124 0.035 Uiso 1 1 calc R U . . .
H23B H 0.512953 0.801908 0.256112 0.035 Uiso 1 1 calc R U . . .
C9 C 0.24810(11) 0.46406(11) 0.11839(9) 0.0309(3) Uani 1 1 d . . . . .
H9A H 0.314479 0.503768 0.114268 0.046 Uiso 1 1 calc R U . . .
H9B H 0.192168 0.514606 0.133180 0.046 Uiso 1 1 calc R U . . .
H9C H 0.226143 0.406370 0.066210 0.046 Uiso 1 1 calc R U . . .
C18 C 0.65200(11) 0.64353(14) 0.30255(10) 0.0193(3) Uani 0.8762(18) 1 d . . P A 2
C5 C 0.82140(11) 0.25724(16) 0.33629(9) 0.0419(4) Uani 1 1 d . . . . .
H5A H 0.826473 0.327089 0.381534 0.063 Uiso 1 1 calc R U . . .
H5B H 0.891107 0.244744 0.314463 0.063 Uiso 1 1 calc R U . . .
H5C H 0.799281 0.198232 0.355276 0.063 Uiso 1 1 calc R U . . .
C35 C 0.01926(12) 0.94852(12) 0.10196(10) 0.0358(3) Uani 1 1 d . . . . .
H35A H 0.011941 1.008986 0.081367 0.043 Uiso 1 1 calc R U . . .
H35B H -0.053068 0.918850 0.106666 0.043 Uiso 1 1 calc R U . . .
C17 C 0.71201(12) 0.74276(13) 0.32339(9) 0.0240(3) Uani 0.8762(18) 1 d . . P A 2
H17 H 0.733600 0.781737 0.378877 0.029 Uiso 0.8762(18) 1 calc R U P A 2
C24 C 0.40434(13) 0.85567(13) 0.37458(9) 0.0387(3) Uani 1 1 d . . . . .
H24A H 0.481418 0.878976 0.387635 0.046 Uiso 1 1 calc R U . . .
H24B H 0.391409 0.782993 0.379015 0.046 Uiso 1 1 calc R U . . .
C15 C 0.70883(14) 0.7293(2) 0.18633(16) 0.0263(3) Uani 0.8762(18) 1 d . . P A 2
H15 H 0.728243 0.757971 0.146291 0.032 Uiso 0.8762(18) 1 calc R U P A 2
C2 C 0.61045(13) 0.35113(14) 0.46732(8) 0.0370(3) Uani 1 1 d . . . . .
H2A H 0.686747 0.340762 0.470455 0.056 Uiso 1 1 calc R U . . .
H2B H 0.576839 0.331652 0.509446 0.056 Uiso 1 1 calc R U . . .
H2C H 0.601074 0.427650 0.475298 0.056 Uiso 1 1 calc R U . . .
C3 C 0.55938(13) 0.11640(13) 0.35689(10) 0.0384(3) Uani 1 1 d . . . . .
H3A H 0.519144 0.067265 0.307186 0.058 Uiso 1 1 calc R U . . .
H3B H 0.530913 0.104496 0.403698 0.058 Uiso 1 1 calc R U . . .
H3C H 0.634716 0.101643 0.355356 0.058 Uiso 1 1 calc R U . . .
C16 C 0.74213(13) 0.78796(13) 0.26666(17) 0.0274(3) Uani 0.8762(18) 1 d . . P A 2
C31 C -0.01983(13) 0.70201(13) 0.05195(11) 0.0414(4) Uani 1 1 d . . . . .
H31A H -0.034215 0.663068 -0.007069 0.050 Uiso 1 1 calc R U . . .
H31B H -0.075131 0.753930 0.069606 0.050 Uiso 1 1 calc R U . . .
C1 C 0.40109(11) 0.28250(16) 0.36977(10) 0.0397(4) Uani 1 1 d . . . . .
H1A H 0.390925 0.359649 0.380877 0.060 Uiso 1 1 calc R U . . .
H1B H 0.373562 0.260609 0.412899 0.060 Uiso 1 1 calc R U . . .
H1C H 0.362589 0.238106 0.317861 0.060 Uiso 1 1 calc R U . . .
C34 C 0.07709(13) 0.86065(12) 0.04455(9) 0.0370(3) Uani 1 1 d . . . . .
H34A H 0.039477 0.837916 -0.010159 0.044 Uiso 1 1 calc R U . . .
H34B H 0.149869 0.891104 0.041766 0.044 Uiso 1 1 calc R U . . .
C10 C 0.46317(17) 0.18754(14) 0.02937(10) 0.0487(4) Uani 1 1 d . . . . .
H10A H 0.450129 0.243334 0.005731 0.073 Uiso 1 1 calc R U . . .
H10B H 0.458421 0.115684 -0.013714 0.073 Uiso 1 1 calc R U . . .
H10C H 0.534504 0.203137 0.058050 0.073 Uiso 1 1 calc R U . . .
C25 C 0.34044(15) 0.93646(14) 0.43238(10) 0.0443(4) Uani 1 1 d . . . . .
H25A H 0.365676 0.944781 0.488371 0.053 Uiso 1 1 calc R U . . .
H25B H 0.353485 1.008247 0.426486 0.053 Uiso 1 1 calc R U . . .
C30 C -0.02981(12) 0.61995(13) 0.09394(12) 0.0430(4) Uani 1 1 d . . . . .
H30A H -0.101543 0.580162 0.079603 0.052 Uiso 1 1 calc R U . . .
H30B H 0.023865 0.566252 0.075885 0.052 Uiso 1 1 calc R U . . .
C21 C 0.62128(13) 0.59993(13) 0.36680(9) 0.0293(3) Uani 0.8762(18) 1 d . . P A 2
H21A H 0.652032 0.530230 0.357885 0.044 Uiso 0.8762(18) 1 calc R U P A 2
H21B H 0.543389 0.588917 0.364333 0.044 Uiso 0.8762(18) 1 calc R U P A 2
H21C H 0.648384 0.652195 0.420099 0.044 Uiso 0.8762(18) 1 calc R U P A 2
C26 C 0.20150(16) 0.81423(16) 0.44784(10) 0.0481(4) Uani 1 1 d . . . . .
H26A H 0.210729 0.841935 0.507678 0.058 Uiso 1 1 calc R U . . .
H26B H 0.253765 0.759517 0.427796 0.058 Uiso 1 1 calc R U . . .
C4 C 0.78093(14) 0.36202(18) 0.21442(14) 0.0555(5) Uani 1 1 d . . . . .
H4A H 0.734614 0.363822 0.168575 0.083 Uiso 1 1 calc R U . . .
H4B H 0.851175 0.341061 0.196500 0.083 Uiso 1 1 calc R U . . .
H4C H 0.788740 0.434415 0.256961 0.083 Uiso 1 1 calc R U . . .
C38 C 0.16345(17) 1.08446(14) 0.42548(10) 0.0484(4) Uani 1 1 d . . . . .
H38A H 0.129481 1.148136 0.460743 0.058 Uiso 1 1 calc R U . . .
H38B H 0.236895 1.109304 0.418991 0.058 Uiso 1 1 calc R U . . .
C6 C 0.71542(14) 0.12355(16) 0.17292(12) 0.0554(5) Uani 1 1 d . . . . .
H6A H 0.687222 0.067524 0.192912 0.083 Uiso 1 1 calc R U . . .
H6B H 0.787466 0.108400 0.156468 0.083 Uiso 1 1 calc R U . . .
H6C H 0.668981 0.122966 0.126398 0.083 Uiso 1 1 calc R U . . .
C19 C 0.61164(17) 0.57061(14) 0.07443(9) 0.0371(4) Uani 0.8762(18) 1 d . . P A 2
H19A H 0.533513 0.563514 0.067397 0.056 Uiso 0.8762(18) 1 calc R U P A 2
H19B H 0.638081 0.497924 0.056308 0.056 Uiso 0.8762(18) 1 calc R U P A 2
H19C H 0.639706 0.611938 0.042353 0.056 Uiso 0.8762(18) 1 calc R U P A 2
C12 C 0.22975(15) 0.14453(15) 0.03907(12) 0.0586(6) Uani 1 1 d . . . . .
H12A H 0.174440 0.133436 0.072719 0.088 Uiso 1 1 calc R U . . .
H12B H 0.235625 0.076175 -0.005924 0.088 Uiso 1 1 calc R U . . .
H12C H 0.210675 0.201100 0.017701 0.088 Uiso 1 1 calc R U . . .
C28 C -0.02664(14) 0.66014(19) 0.30846(14) 0.0568(5) Uani 1 1 d . . . . .
H28A H -0.078156 0.716679 0.322187 0.068 Uiso 1 1 calc R U . . .
H28B H -0.043979 0.608726 0.336450 0.068 Uiso 1 1 calc R U . . .
C20 C 0.80945(17) 0.89501(15) 0.29005(14) 0.0467(5) Uani 0.8762(18) 1 d . . P A 2
H20A H 0.779003 0.950228 0.334463 0.070 Uiso 0.8762(18) 1 calc R U P A 2
H20B H 0.810708 0.918619 0.243396 0.070 Uiso 0.8762(18) 1 calc R U P A 2
H20C H 0.882331 0.885645 0.307480 0.070 Uiso 0.8762(18) 1 calc R U P A 2
C27 C 0.09200(17) 0.75948(18) 0.42114(12) 0.0548(5) Uani 1 1 d . . . . .
H27A H 0.079707 0.703171 0.445677 0.066 Uiso 1 1 calc R U . . .
H27B H 0.038965 0.813724 0.439855 0.066 Uiso 1 1 calc R U . . .
C39 C 0.16699(19) 0.99866(16) 0.46381(10) 0.0552(5) Uani 1 1 d . . . . .
H39A H 0.200915 1.032628 0.519673 0.066 Uiso 1 1 calc R U . . .
H39B H 0.093003 0.971909 0.467243 0.066 Uiso 1 1 calc R U . . .
C29 C -0.03622(13) 0.60046(16) 0.21956(14) 0.0555(5) Uani 1 1 d . . . . .
H29A H 0.014440 0.543102 0.205892 0.067 Uiso 1 1 calc R U . . .
H29B H -0.109324 0.564680 0.201929 0.067 Uiso 1 1 calc R U . . .
C48 C 0.5868(9) 0.4891(8) 0.1158(6) 0.028(2) Uani 0.1238(18) 1 d . . P A 1
H48A H 0.611498 0.426368 0.127440 0.042 Uiso 0.1238(18) 1 calc R U P A 1
H48B H 0.610090 0.487645 0.063676 0.042 Uiso 0.1238(18) 1 calc R U P A 1
H48C H 0.508696 0.485772 0.113628 0.042 Uiso 0.1238(18) 1 calc R U P A 1
C41 C 0.6677(9) 0.7038(11) 0.3211(5) 0.0135(16) Uani 0.1238(18) 1 d . U P A 1
C43 C 0.6569(10) 0.7259(10) 0.4112(6) 0.033(2) Uani 0.1238(18) 1 d . . P A 1
H43A H 0.687095 0.800102 0.443121 0.050 Uiso 0.1238(18) 1 calc R U P A 1
H43B H 0.695441 0.673406 0.427743 0.050 Uiso 0.1238(18) 1 calc R U P A 1
H43C H 0.581375 0.718207 0.420220 0.050 Uiso 0.1238(18) 1 calc R U P A 1
C42 C 0.7141(9) 0.7862(9) 0.2995(7) 0.0186(19) Uani 0.1238(18) 1 d . U P A 1
H42 H 0.741274 0.852498 0.340948 0.022 Uiso 0.1238(18) 1 calc R U P A 1
C47 C 0.6340(7) 0.5955(8) 0.1831(7) 0.0105(15) Uani 0.1238(18) 1 d . U P A 1
C45 C 0.7773(13) 0.8666(10) 0.1978(9) 0.044(3) Uani 0.1238(18) 1 d . . P A 1
H45A H 0.756581 0.937900 0.231828 0.067 Uiso 0.1238(18) 1 calc R U P A 1
H45B H 0.755230 0.853574 0.141036 0.067 Uiso 0.1238(18) 1 calc R U P A 1
H45C H 0.854903 0.865346 0.204653 0.067 Uiso 0.1238(18) 1 calc R U P A 1
C40 C 0.6300(7) 0.6064(9) 0.2640(9) 0.0108(16) Uani 0.1238(18) 1 d . U P A 1
C44 C 0.7221(9) 0.7760(10) 0.2232(10) 0.0169(18) Uani 0.1238(18) 1 d . . P A 1
C46 C 0.6809(9) 0.6773(13) 0.1643(6) 0.0155(18) Uani 0.1238(18) 1 d . U P A 1
H46 H 0.686057 0.667435 0.108938 0.019 Uiso 0.1238(18) 1 calc R U P A 1
N6 N 0.5842(8) 0.5204(7) 0.2835(5) 0.030(2) Uani 0.1238(18) 1 d . . P A 1
H6 H 0.589269 0.538990 0.336452 0.036 Uiso 0.1238(18) 1 calc R U P A 1

loop_
_atom_site_aniso_label
_atom_site_aniso_U_11
_atom_site_aniso_U_22
_atom_site_aniso_U_33
_atom_site_aniso_U_23
_atom_site_aniso_U_13
_atom_site_aniso_U_12
Fe1 0.01618(8) 0.01683(8) 0.02189(8) 0.00837(6) -0.00070(6) 0.00061(6)
K1 0.01850(11) 0.02693(12) 0.02845(12) 0.01597(10) 0.00330(9) 0.00507(9)
Si4 0.02220(15) 0.01794(14) 0.02150(15) 0.00563(12) -0.00367(12) 0.00288(11)
Si3 0.01801(14) 0.01584(14) 0.02938(16) 0.01124(12) -0.00148(12) 0.00243(11)
Si2 0.01879(15) 0.03437(18) 0.02364(16) 0.01700(14) 0.00152(12) 0.00449(13)
Si1 0.01700(15) 0.03268(18) 0.02246(15) 0.00951(13) 0.00191(12) 0.00650(12)
O1 0.0233(4) 0.0275(4) 0.0290(4) 0.0137(4) 0.0047(3) 0.0025(3)
O5 0.0235(4) 0.0258(4) 0.0411(5) 0.0179(4) -0.0067(4) 0.0011(3)
O2 0.0228(4) 0.0311(5) 0.0321(5) 0.0143(4) -0.0038(4) 0.0059(3)
O6 0.0358(5) 0.0310(5) 0.0422(6) 0.0195(4) 0.0066(4) 0.0101(4)
N1 0.0150(4) 0.0273(5) 0.0217(4) 0.0120(4) 0.0007(3) 0.0036(4)
O4 0.0230(5) 0.0376(5) 0.0658(7) 0.0364(5) -0.0037(5) -0.0052(4)
O3 0.0322(5) 0.0476(6) 0.0542(7) 0.0361(5) 0.0168(5) 0.0114(5)
N2 0.0205(5) 0.0179(4) 0.0252(5) 0.0058(4) -0.0056(4) 0.0043(4)
N5 0.0310(6) 0.0250(5) 0.0366(6) 0.0178(5) -0.0103(5) -0.0037(4)
N3 0.0275(6) 0.0225(6) 0.0223(5) 0.0111(4) -0.0063(4) -0.0055(4)
N4 0.0548(8) 0.0380(7) 0.0279(6) 0.0170(5) 0.0089(5) 0.0189(6)
C13 0.0160(6) 0.0191(6) 0.0218(8) 0.0102(5) 0.0020(5) 0.0033(4)
C22 0.0188(6) 0.0341(7) 0.0449(8) 0.0240(6) 0.0086(5) 0.0070(5)
C36 0.0203(6) 0.0222(6) 0.0545(8) 0.0207(6) -0.0034(5) 0.0009(4)
C37 0.0264(6) 0.0257(6) 0.0489(8) 0.0180(6) -0.0005(6) 0.0038(5)
C14 0.0252(7) 0.0205(7) 0.0245(7) 0.0117(6) 0.0080(5) 0.0056(6)
C33 0.0412(8) 0.0270(6) 0.0254(6) 0.0086(5) 0.0081(5) 0.0040(5)
C32 0.0487(9) 0.0258(6) 0.0277(6) 0.0077(5) -0.0046(6) -0.0018(6)
C7 0.0313(7) 0.0203(6) 0.0377(7) 0.0064(5) 0.0012(5) 0.0063(5)
C8 0.0249(6) 0.0296(7) 0.0511(8) 0.0214(6) 0.0032(6) 0.0004(5)
C11 0.0474(8) 0.0183(6) 0.0360(7) 0.0105(5) 0.0011(6) 0.0013(5)
C23 0.0183(5) 0.0320(6) 0.0449(8) 0.0221(6) 0.0039(5) 0.0081(5)
C9 0.0270(6) 0.0302(6) 0.0428(7) 0.0234(6) -0.0045(5) 0.0012(5)
C18 0.0170(6) 0.0192(7) 0.0221(7) 0.0084(6) 0.0000(5) -0.0005(5)
C5 0.0208(6) 0.0706(11) 0.0341(7) 0.0173(7) -0.0016(5) 0.0137(7)
C35 0.0363(7) 0.0321(7) 0.0460(8) 0.0253(6) -0.0126(6) 0.0006(6)
C17 0.0206(7) 0.0211(7) 0.0288(7) 0.0086(6) -0.0025(5) -0.0023(6)
C24 0.0381(8) 0.0426(8) 0.0353(7) 0.0156(6) -0.0121(6) 0.0077(6)
C15 0.0260(8) 0.0260(10) 0.0344(10) 0.0180(9) 0.0126(7) 0.0052(8)
C2 0.0378(8) 0.0510(9) 0.0226(6) 0.0128(6) 0.0027(5) 0.0084(6)
C3 0.0375(8) 0.0403(8) 0.0462(8) 0.0282(7) -0.0044(6) -0.0004(6)
C16 0.0225(7) 0.0230(7) 0.0389(11) 0.0143(8) 0.0034(9) -0.0026(5)
C31 0.0336(7) 0.0374(8) 0.0570(10) 0.0274(7) -0.0233(7) -0.0088(6)
C1 0.0231(6) 0.0701(11) 0.0412(8) 0.0366(8) 0.0101(6) 0.0101(7)
C34 0.0473(9) 0.0323(7) 0.0374(7) 0.0227(6) -0.0092(6) -0.0006(6)
C10 0.0725(12) 0.0388(8) 0.0336(8) 0.0095(7) 0.0223(8) -0.0010(8)
C25 0.0569(10) 0.0420(8) 0.0299(7) 0.0095(6) -0.0116(7) 0.0081(7)
C30 0.0267(7) 0.0344(7) 0.0735(11) 0.0318(8) -0.0192(7) -0.0112(6)
C21 0.0359(8) 0.0312(7) 0.0204(6) 0.0113(6) -0.0029(6) -0.0090(6)
C26 0.0677(12) 0.0548(10) 0.0360(8) 0.0306(8) 0.0104(8) 0.0192(9)
C4 0.0325(8) 0.0754(13) 0.0854(14) 0.0555(12) 0.0314(9) 0.0178(8)
C38 0.0736(12) 0.0389(8) 0.0330(8) 0.0091(6) 0.0077(8) 0.0262(8)
C6 0.0344(8) 0.0591(11) 0.0482(10) -0.0126(8) -0.0020(7) 0.0171(8)
C19 0.0627(12) 0.0289(8) 0.0231(7) 0.0118(6) 0.0099(7) 0.0078(7)
C12 0.0464(10) 0.0412(9) 0.0596(11) -0.0132(8) -0.0319(9) 0.0123(7)
C28 0.0316(8) 0.0805(14) 0.0891(15) 0.0666(13) 0.0172(9) 0.0051(8)
C20 0.0470(11) 0.0330(9) 0.0622(12) 0.0231(9) 0.0003(9) -0.0150(8)
C27 0.0686(12) 0.0673(12) 0.0515(10) 0.0433(10) 0.0298(9) 0.0214(10)
C39 0.0891(15) 0.0533(10) 0.0322(8) 0.0186(7) 0.0232(9) 0.0366(10)
C29 0.0303(8) 0.0567(11) 0.1032(16) 0.0626(12) -0.0080(9) -0.0123(7)
C48 0.037(6) 0.025(5) 0.017(4) 0.003(4) 0.001(4) 0.004(4)
C41 0.0136(18) 0.0137(18) 0.0133(18) 0.0050(11) 0.0006(10) 0.0002(10)
C43 0.041(6) 0.034(6) 0.016(4) 0.001(4) -0.002(4) -0.007(5)
C42 0.019(2) 0.019(2) 0.018(2) 0.0067(11) 0.0017(10) 0.0004(10)
C47 0.0107(17) 0.0107(17) 0.0103(17) 0.0043(10) 0.0006(10) 0.0001(10)
C45 0.061(9) 0.028(6) 0.046(7) 0.017(5) 0.011(6) -0.007(5)
C40 0.0110(18) 0.0110(18) 0.0103(18) 0.0038(11) 0.0010(10) 0.0002(10)
C44 0.019(5) 0.011(5) 0.018(6) 0.002(5) 0.004(4) 0.000(4)
C46 0.016(2) 0.015(2) 0.015(2) 0.0056(11) 0.0015(10) 0.0005(10)
N6 0.046(5) 0.027(4) 0.016(4) 0.012(3) -0.004(3) -0.014(4)

loop_
_atom_type_symbol
_atom_type_description
_atom_type_scat_dispersion_real
_atom_type_scat_dispersion_imag
_atom_type_scat_source
C C 0.0033 0.0016 'International Tables Vol C Tables 4.2.6.8 and 6.1.1.4'
H H 0.0000 0.0000 'International Tables Vol C Tables 4.2.6.8 and 6.1.1.4'
Fe Fe 0.3463 0.8444 'International Tables Vol C Tables 4.2.6.8 and 6.1.1.4'
K K 0.2009 0.2494 'International Tables Vol C Tables 4.2.6.8 and 6.1.1.4'
N N 0.0061 0.0033 'International Tables Vol C Tables 4.2.6.8 and 6.1.1.4'
O O 0.0106 0.0060 'International Tables Vol C Tables 4.2.6.8 and 6.1.1.4'
Si Si 0.0817 0.0704 'International Tables Vol C Tables 4.2.6.8 and 6.1.1.4'

loop_
_geom_angle_atom_site_label_1
_geom_angle_atom_site_label_2
_geom_angle_atom_site_label_3
_geom_angle
_geom_angle_site_symmetry_1
_geom_angle_site_symmetry_3
_geom_angle_publ_flag
N1 Fe1 N2 125.19(4) . . ?
N1 Fe1 N3 128.42(5) . . ?
N1 Fe1 N6 99.0(3) . . ?
N2 Fe1 N6 132.5(3) . . ?
N3 Fe1 N2 105.05(5) . . ?
O1 K1 O5 97.29(3) . . ?
O1 K1 O2 60.62(3) . . ?
O1 K1 O6 137.87(3) . . ?
O1 K1 O4 100.09(3) . . ?
O1 K1 O3 120.87(3) . . ?
O1 K1 N5 61.21(3) . . ?
O1 K1 N4 119.73(3) . . ?
O5 K1 O6 59.60(3) . . ?
O5 K1 N5 59.85(3) . . ?
O5 K1 N4 119.07(3) . . ?
O2 K1 O5 119.41(3) . . ?
O2 K1 O6 98.32(3) . . ?
O2 K1 O3 98.03(3) . . ?
O2 K1 N5 120.95(3) . . ?
O2 K1 N4 59.85(3) . . ?
O6 K1 N5 118.23(3) . . ?
O6 K1 N4 60.62(3) . . ?
O4 K1 O5 96.37(3) . . ?
O4 K1 O2 139.98(3) . . ?
O4 K1 O6 116.08(3) . . ?
O4 K1 O3 60.06(3) . . ?
O4 K1 N5 60.64(3) . . ?
O4 K1 N4 119.44(4) . . ?
O3 K1 O5 136.81(3) . . ?
O3 K1 O6 96.60(3) . . ?
O3 K1 N5 119.69(3) . . ?
O3 K1 N4 60.63(4) . . ?
N5 K1 N4 178.82(3) . . ?
N2 Si4 C11 112.24(6) . . ?
N2 Si4 C10 111.39(7) . . ?
N2 Si4 C12 114.60(7) . . ?
C11 Si4 C10 106.98(8) . . ?
C11 Si4 C12 105.23(9) . . ?
C10 Si4 C12 105.84(10) . . ?
N2 Si3 C7 112.75(6) . . ?
N2 Si3 C8 112.45(6) . . ?
N2 Si3 C9 113.27(6) . . ?
C7 Si3 C8 105.67(7) . . ?
C7 Si3 C9 105.08(7) . . ?
C9 Si3 C8 107.00(6) . . ?
N1 Si2 C2 112.61(6) . . ?
N1 Si2 C3 113.38(7) . . ?
N1 Si2 C1 111.74(6) . . ?
C2 Si2 C3 107.24(7) . . ?
C1 Si2 C2 105.09(7) . . ?
C1 Si2 C3 106.21(8) . . ?
N1 Si1 C5 113.52(6) . . ?
N1 Si1 C4 112.03(7) . . ?
N1 Si1 C6 112.62(7) . . ?
C4 Si1 C5 105.01(9) . . ?
C6 Si1 C5 105.94(9) . . ?
C6 Si1 C4 107.14(11) . . ?
C22 O1 K1 115.50(8) . . ?
C33 O1 K1 119.44(8) . . ?
C33 O1 C22 111.74(10) . . ?
C36 O5 K1 114.79(8) . . ?
C35 O5 K1 118.56(7) . . ?
C35 O5 C36 110.85(10) . . ?
C23 O2 K1 114.82(7) . . ?
C24 O2 K1 120.32(9) . . ?
C24 O2 C23 110.68(10) . . ?
C37 O6 K1 114.10(8) . . ?
C38 O6 K1 116.82(8) . . ?
C38 O6 C37 110.88(12) . . ?
Si2 N1 Fe1 117.91(5) . . ?
Si2 N1 Si1 124.34(6) . . ?
Si1 N1 Fe1 117.74(5) . . ?
C30 O4 K1 119.62(8) . . ?
C30 O4 C29 110.75(13) . . ?
C29 O4 K1 117.44(10) . . ?
C28 O3 K1 113.92(9) . . ?
C28 O3 C27 111.44(14) . . ?
C27 O3 K1 117.56(10) . . ?
Si4 N2 Fe1 114.21(5) . . ?
Si3 N2 Fe1 116.77(5) . . ?
Si3 N2 Si4 127.66(6) . . ?
C32 N5 K1 107.28(8) . . ?
C32 N5 C31 110.38(12) . . ?
C32 N5 C34 110.54(12) . . ?
C31 N5 K1 109.24(9) . . ?
C34 N5 K1 109.95(8) . . ?
C34 N5 C31 109.43(11) . . ?
Fe1 N3 H3 108.3 . . ?
C13 N3 Fe1 143.33(11) . . ?
C13 N3 H3 108.3 . . ?
C25 N4 K1 109.16(9) . . ?
C25 N4 C26 109.81(13) . . ?
C25 N4 C39 110.02(15) . . ?
C26 N4 K1 108.68(10) . . ?
C26 N4 C39 110.08(14) . . ?
C39 N4 K1 109.07(10) . . ?
N3 C13 C14 121.20(16) . . ?
N3 C13 C18 121.07(15) . . ?
C18 C13 C14 117.69(12) . . ?
O1 C22 H22A 109.8 . . ?
O1 C22 H22B 109.8 . . ?
O1 C22 C23 109.35(10) . . ?
H22A C22 H22B 108.3 . . ?
C23 C22 H22A 109.8 . . ?
C23 C22 H22B 109.8 . . ?
O5 C36 H36A 109.8 . . ?
O5 C36 H36B 109.8 . . ?
O5 C36 C37 109.19(10) . . ?
H36A C36 H36B 108.3 . . ?
C37 C36 H36A 109.8 . . ?
C37 C36 H36B 109.8 . . ?
O6 C37 C36 109.32(11) . . ?
O6 C37 H37A 109.8 . . ?
O6 C37 H37B 109.8 . . ?
C36 C37 H37A 109.8 . . ?
C36 C37 H37B 109.8 . . ?
H37A C37 H37B 108.3 . . ?
C13 C14 C19 119.63(17) . . ?
C15 C14 C13 120.31(15) . . ?
C15 C14 C19 120.04(18) . . ?
O1 C33 H33A 109.9 . . ?
O1 C33 H33B 109.9 . . ?
O1 C33 C32 109.10(11) . . ?
H33A C33 H33B 108.3 . . ?
C32 C33 H33A 109.9 . . ?
C32 C33 H33B 109.9 . . ?
N5 C32 C33 114.27(11) . . ?
N5 C32 H32A 108.7 . . ?
N5 C32 H32B 108.7 . . ?
C33 C32 H32A 108.7 . . ?
C33 C32 H32B 108.7 . . ?
H32A C32 H32B 107.6 . . ?
Si3 C7 H7A 109.5 . . ?
Si3 C7 H7B 109.5 . . ?
Si3 C7 H7C 109.5 . . ?
H7A C7 H7B 109.5 . . ?
H7A C7 H7C 109.5 . . ?
H7B C7 H7C 109.5 . . ?
Si3 C8 H8A 109.5 . . ?
Si3 C8 H8B 109.5 . . ?
Si3 C8 H8C 109.5 . . ?
H8A C8 H8B 109.5 . . ?
H8A C8 H8C 109.5 . . ?
H8B C8 H8C 109.5 . . ?
Si4 C11 H11A 109.5 . . ?
Si4 C11 H11B 109.5 . . ?
Si4 C11 H11C 109.5 . . ?
H11A C11 H11B 109.5 . . ?
H11A C11 H11C 109.5 . . ?
H11B C11 H11C 109.5 . . ?
O2 C23 C22 108.89(10) . . ?
O2 C23 H23A 109.9 . . ?
O2 C23 H23B 109.9 . . ?
C22 C23 H23A 109.9 . . ?
C22 C23 H23B 109.9 . . ?
H23A C23 H23B 108.3 . . ?
Si3 C9 H9A 109.5 . . ?
Si3 C9 H9B 109.5 . . ?
Si3 C9 H9C 109.5 . . ?
H9A C9 H9B 109.5 . . ?
H9A C9 H9C 109.5 . . ?
H9B C9 H9C 109.5 . . ?
C13 C18 C21 119.90(14) . . ?
C17 C18 C13 119.72(13) . . ?
C17 C18 C21 120.35(15) . . ?
Si1 C5 H5A 109.5 . . ?
Si1 C5 H5B 109.5 . . ?
Si1 C5 H5C 109.5 . . ?
H5A C5 H5B 109.5 . . ?
H5A C5 H5C 109.5 . . ?
H5B C5 H5C 109.5 . . ?
O5 C35 H35A 109.9 . . ?
O5 C35 H35B 109.9 . . ?
O5 C35 C34 108.84(11) . . ?
H35A C35 H35B 108.3 . . ?
C34 C35 H35A 109.9 . . ?
C34 C35 H35B 109.9 . . ?
C18 C17 H17 118.5 . . ?
C18 C17 C16 123.03(15) . . ?
C16 C17 H17 118.5 . . ?
O2 C24 H24A 110.0 . . ?
O2 C24 H24B 110.0 . . ?
O2 C24 C25 108.39(12) . . ?
H24A C24 H24B 108.4 . . ?
C25 C24 H24A 110.0 . . ?
C25 C24 H24B 110.0 . . ?
C14 C15 H15 118.9 . . ?
C16 C15 C14 122.25(14) . . ?
C16 C15 H15 118.9 . . ?
Si2 C2 H2A 109.5 . . ?
Si2 C2 H2B 109.5 . . ?
Si2 C2 H2C 109.5 . . ?
H2A C2 H2B 109.5 . . ?
H2A C2 H2C 109.5 . . ?
H2B C2 H2C 109.5 . . ?
Si2 C3 H3A 109.5 . . ?
Si2 C3 H3B 109.5 . . ?
Si2 C3 H3C 109.5 . . ?
H3A C3 H3B 109.5 . . ?
H3A C3 H3C 109.5 . . ?
H3B C3 H3C 109.5 . . ?
C17 C16 C20 122.5(2) . . ?
C15 C16 C17 116.98(14) . . ?
C15 C16 C20 120.6(2) . . ?
N5 C31 H31A 108.7 . . ?
N5 C31 H31B 108.7 . . ?
N5 C31 C30 114.20(11) . . ?
H31A C31 H31B 107.6 . . ?
C30 C31 H31A 108.7 . . ?
C30 C31 H31B 108.7 . . ?
Si2 C1 H1A 109.5 . . ?
Si2 C1 H1B 109.5 . . ?
Si2 C1 H1C 109.5 . . ?
H1A C1 H1B 109.5 . . ?
H1A C1 H1C 109.5 . . ?
H1B C1 H1C 109.5 . . ?
N5 C34 C35 113.59(13) . . ?
N5 C34 H34A 108.8 . . ?
N5 C34 H34B 108.8 . . ?
C35 C34 H34A 108.8 . . ?
C35 C34 H34B 108.8 . . ?
H34A C34 H34B 107.7 . . ?
Si4 C10 H10A 109.5 . . ?
Si4 C10 H10B 109.5 . . ?
Si4 C10 H10C 109.5 . . ?
H10A C10 H10B 109.5 . . ?
H10A C10 H10C 109.5 . . ?
H10B C10 H10C 109.5 . . ?
N4 C25 C24 113.52(13) . . ?
N4 C25 H25A 108.9 . . ?
N4 C25 H25B 108.9 . . ?
C24 C25 H25A 108.9 . . ?
C24 C25 H25B 108.9 . . ?
H25A C25 H25B 107.7 . . ?
O4 C30 C31 109.69(13) . . ?
O4 C30 H30A 109.7 . . ?
O4 C30 H30B 109.7 . . ?
C31 C30 H30A 109.7 . . ?
C31 C30 H30B 109.7 . . ?
H30A C30 H30B 108.2 . . ?
C18 C21 H21A 109.5 . . ?
C18 C21 H21B 109.5 . . ?
C18 C21 H21C 109.5 . . ?
H21A C21 H21B 109.5 . . ?
H21A C21 H21C 109.5 . . ?
H21B C21 H21C 109.5 . . ?
N4 C26 H26A 108.7 . . ?
N4 C26 H26B 108.7 . . ?
N4 C26 C27 114.07(14) . . ?
H26A C26 H26B 107.6 . . ?
C27 C26 H26A 108.7 . . ?
C27 C26 H26B 108.7 . . ?
Si1 C4 H4A 109.5 . . ?
Si1 C4 H4B 109.5 . . ?
Si1 C4 H4C 109.5 . . ?
H4A C4 H4B 109.5 . . ?
H4A C4 H4C 109.5 . . ?
H4B C4 H4C 109.5 . . ?
O6 C38 H38A 109.8 . . ?
O6 C38 H38B 109.8 . . ?
O6 C38 C39 109.57(16) . . ?
H38A C38 H38B 108.2 . . ?
C39 C38 H38A 109.8 . . ?
C39 C38 H38B 109.8 . . ?
Si1 C6 H6A 109.5 . . ?
Si1 C6 H6B 109.5 . . ?
Si1 C6 H6C 109.5 . . ?
H6A C6 H6B 109.5 . . ?
H6A C6 H6C 109.5 . . ?
H6B C6 H6C 109.5 . . ?
C14 C19 H19A 109.5 . . ?
C14 C19 H19B 109.5 . . ?
C14 C19 H19C 109.5 . . ?
H19A C19 H19B 109.5 . . ?
H19A C19 H19C 109.5 . . ?
H19B C19 H19C 109.5 . . ?
Si4 C12 H12A 109.5 . . ?
Si4 C12 H12B 109.5 . . ?
Si4 C12 H12C 109.5 . . ?
H12A C12 H12B 109.5 . . ?
H12A C12 H12C 109.5 . . ?
H12B C12 H12C 109.5 . . ?
O3 C28 H28A 109.6 . . ?
O3 C28 H28B 109.6 . . ?
O3 C28 C29 110.44(14) . . ?
H28A C28 H28B 108.1 . . ?
C29 C28 H28A 109.6 . . ?
C29 C28 H28B 109.6 . . ?
C16 C20 H20A 109.5 . . ?
C16 C20 H20B 109.5 . . ?
C16 C20 H20C 109.5 . . ?
H20A C20 H20B 109.5 . . ?
H20A C20 H20C 109.5 . . ?
H20B C20 H20C 109.5 . . ?
O3 C27 C26 110.66(14) . . ?
O3 C27 H27A 109.5 . . ?
O3 C27 H27B 109.5 . . ?
C26 C27 H27A 109.5 . . ?
C26 C27 H27B 109.5 . . ?
H27A C27 H27B 108.1 . . ?
N4 C39 C38 113.91(14) . . ?
N4 C39 H39A 108.8 . . ?
N4 C39 H39B 108.8 . . ?
C38 C39 H39A 108.8 . . ?
C38 C39 H39B 108.8 . . ?
H39A C39 H39B 107.7 . . ?
O4 C29 C28 110.25(16) . . ?
O4 C29 H29A 109.6 . . ?
O4 C29 H29B 109.6 . . ?
C28 C29 H29A 109.6 . . ?
C28 C29 H29B 109.6 . . ?
H29A C29 H29B 108.1 . . ?
H48A C48 H48B 109.5 . . ?
H48A C48 H48C 109.5 . . ?
H48B C48 H48C 109.5 . . ?
C47 C48 H48A 109.5 . . ?
C47 C48 H48B 109.5 . . ?
C47 C48 H48C 109.5 . . ?
C42 C41 C43 118.2(11) . . ?
C40 C41 C43 120.8(11) . . ?
C40 C41 C42 121.0(9) . . ?
C41 C43 H43A 109.5 . . ?
C41 C43 H43B 109.5 . . ?
C41 C43 H43C 109.5 . . ?
H43A C43 H43B 109.5 . . ?
H43A C43 H43C 109.5 . . ?
H43B C43 H43C 109.5 . . ?
C41 C42 H42 118.9 . . ?
C44 C42 C41 122.3(10) . . ?
C44 C42 H42 118.9 . . ?
C40 C47 C48 119.8(10) . . ?
C46 C47 C48 120.6(11) . . ?
C46 C47 C40 119.6(9) . . ?
H45A C45 H45B 109.5 . . ?
H45A C45 H45C 109.5 . . ?
H45B C45 H45C 109.5 . . ?
C44 C45 H45A 109.5 . . ?
C44 C45 H45B 109.5 . . ?
C44 C45 H45C 109.5 . . ?
C41 C40 C47 117.6(8) . . ?
C41 C40 N6 122.7(11) . . ?
C47 C40 N6 119.6(11) . . ?
C42 C44 C45 123.0(13) . . ?
C42 C44 C46 116.9(10) . . ?
C46 C44 C45 120.1(13) . . ?
C47 C46 C44 122.5(10) . . ?
C47 C46 H46 118.8 . . ?
C44 C46 H46 118.8 . . ?
Fe1 N6 H6 108.8 . . ?
C40 N6 Fe1 142.4(8) . . ?
C40 N6 H6 108.8 . . ?

loop_
_geom_bond_atom_site_label_1
_geom_bond_atom_site_label_2
_geom_bond_distance
_geom_bond_site_symmetry_2
_geom_bond_publ_flag
Fe1 N1 1.9589(10) . ?
Fe1 N2 1.9795(10) . ?
Fe1 N3 1.9603(11) . ?
Fe1 N6 2.036(9) . ?
K1 O1 2.7691(9) . ?
K1 O5 2.8563(9) . ?
K1 O2 2.7954(9) . ?
K1 O6 2.8570(11) . ?
K1 O4 2.7904(10) . ?
K1 O3 2.8418(10) . ?
K1 N5 2.9839(12) . ?
K1 N4 2.9928(13) . ?
Si4 N2 1.7021(10) . ?
Si4 C11 1.8625(14) . ?
Si4 C10 1.8671(17) . ?
Si4 C12 1.8799(16) . ?
Si3 N2 1.6997(10) . ?
Si3 C7 1.8725(14) . ?
Si3 C8 1.8887(14) . ?
Si3 C9 1.8787(13) . ?
Si2 N1 1.7055(10) . ?
Si2 C2 1.8766(15) . ?
Si2 C3 1.8794(16) . ?
Si2 C1 1.8722(14) . ?
Si1 N1 1.7065(10) . ?
Si1 C5 1.8800(14) . ?
Si1 C4 1.8696(17) . ?
Si1 C6 1.8691(17) . ?
O1 C22 1.4248(16) . ?
O1 C33 1.4197(16) . ?
O5 C36 1.4220(17) . ?
O5 C35 1.4177(17) . ?
O2 C23 1.4229(16) . ?
O2 C24 1.4134(17) . ?
O6 C37 1.4230(16) . ?
O6 C38 1.420(2) . ?
O4 C30 1.406(2) . ?
O4 C29 1.4293(17) . ?
O3 C28 1.417(2) . ?
O3 C27 1.427(2) . ?
N5 C32 1.463(2) . ?
N5 C31 1.4715(18) . ?
N5 C34 1.4703(17) . ?
N3 H3 0.8800 . ?
N3 C13 1.3736(17) . ?
N4 C25 1.466(2) . ?
N4 C26 1.467(2) . ?
N4 C39 1.471(2) . ?
C13 C14 1.419(2) . ?
C13 C18 1.414(2) . ?
C22 H22A 0.9900 . ?
C22 H22B 0.9900 . ?
C22 C23 1.4939(19) . ?
C36 H36A 0.9900 . ?
C36 H36B 0.9900 . ?
C36 C37 1.494(2) . ?
C37 H37A 0.9900 . ?
C37 H37B 0.9900 . ?
C14 C15 1.392(3) . ?
C14 C19 1.504(2) . ?
C33 H33A 0.9900 . ?
C33 H33B 0.9900 . ?
C33 C32 1.510(2) . ?
C32 H32A 0.9900 . ?
C32 H32B 0.9900 . ?
C7 H7A 0.9800 . ?
C7 H7B 0.9800 . ?
C7 H7C 0.9800 . ?
C8 H8A 0.9800 . ?
C8 H8B 0.9800 . ?
C8 H8C 0.9800 . ?
C11 H11A 0.9800 . ?
C11 H11B 0.9800 . ?
C11 H11C 0.9800 . ?
C23 H23A 0.9900 . ?
C23 H23B 0.9900 . ?
C9 H9A 0.9800 . ?
C9 H9B 0.9800 . ?
C9 H9C 0.9800 . ?
C18 C17 1.387(2) . ?
C18 C21 1.5022(19) . ?
C5 H5A 0.9800 . ?
C5 H5B 0.9800 . ?
C5 H5C 0.9800 . ?
C35 H35A 0.9900 . ?
C35 H35B 0.9900 . ?
C35 C34 1.503(2) . ?
C17 H17 0.9500 . ?
C17 C16 1.394(3) . ?
C24 H24A 0.9900 . ?
C24 H24B 0.9900 . ?
C24 C25 1.503(2) . ?
C15 H15 0.9500 . ?
C15 C16 1.386(3) . ?
C2 H2A 0.9800 . ?
C2 H2B 0.9800 . ?
C2 H2C 0.9800 . ?
C3 H3A 0.9800 . ?
C3 H3B 0.9800 . ?
C3 H3C 0.9800 . ?
C16 C20 1.510(2) . ?
C31 H31A 0.9900 . ?
C31 H31B 0.9900 . ?
C31 C30 1.513(2) . ?
C1 H1A 0.9800 . ?
C1 H1B 0.9800 . ?
C1 H1C 0.9800 . ?
C34 H34A 0.9900 . ?
C34 H34B 0.9900 . ?
C10 H10A 0.9800 . ?
C10 H10B 0.9800 . ?
C10 H10C 0.9800 . ?
C25 H25A 0.9900 . ?
C25 H25B 0.9900 . ?
C30 H30A 0.9900 . ?
C30 H30B 0.9900 . ?
C21 H21A 0.9800 . ?
C21 H21B 0.9800 . ?
C21 H21C 0.9800 . ?
C26 H26A 0.9900 . ?
C26 H26B 0.9900 . ?
C26 C27 1.488(3) . ?
C4 H4A 0.9800 . ?
C4 H4B 0.9800 . ?
C4 H4C 0.9800 . ?
C38 H38A 0.9900 . ?
C38 H38B 0.9900 . ?
C38 C39 1.507(2) . ?
C6 H6A 0.9800 . ?
C6 H6B 0.9800 . ?
C6 H6C 0.9800 . ?
C19 H19A 0.9800 . ?
C19 H19B 0.9800 . ?
C19 H19C 0.9800 . ?
C12 H12A 0.9800 . ?
C12 H12B 0.9800 . ?
C12 H12C 0.9800 . ?
C28 H28A 0.9900 . ?
C28 H28B 0.9900 . ?
C28 C29 1.487(3) . ?
C20 H20A 0.9800 . ?
C20 H20B 0.9800 . ?
C20 H20C 0.9800 . ?
C27 H27A 0.9900 . ?
C27 H27B 0.9900 . ?
C39 H39A 0.9900 . ?
C39 H39B 0.9900 . ?
C29 H29A 0.9900 . ?
C29 H29B 0.9900 . ?
C48 H48A 0.9800 . ?
C48 H48B 0.9800 . ?
C48 H48C 0.9800 . ?
C48 C47 1.543(13) . ?
C41 C43 1.535(13) . ?
C41 C42 1.379(16) . ?
C41 C40 1.360(16) . ?
C43 H43A 0.9800 . ?
C43 H43B 0.9800 . ?
C43 H43C 0.9800 . ?
C42 H42 0.9500 . ?
C42 C44 1.323(16) . ?
C47 C40 1.395(16) . ?
C47 C46 1.347(18) . ?
C45 H45A 0.9800 . ?
C45 H45B 0.9800 . ?
C45 H45C 0.9800 . ?
C45 C44 1.554(15) . ?
C40 N6 1.396(12) . ?
C44 C46 1.397(18) . ?
C46 H46 0.9500 . ?
N6 H6 0.8800 . ?

loop_
_geom_torsion_atom_site_label_1
_geom_torsion_atom_site_label_2
_geom_torsion_atom_site_label_3
_geom_torsion_atom_site_label_4
_geom_torsion
_geom_torsion_site_symmetry_1
_geom_torsion_site_symmetry_2
_geom_torsion_site_symmetry_3
_geom_torsion_site_symmetry_4
_geom_torsion_publ_flag
Fe1 N3 C13 C14 158.82(13) . . . . ?
Fe1 N3 C13 C18 -23.4(2) . . . . ?
K1 O1 C22 C23 47.74(12) . . . . ?
K1 O1 C33 C32 -44.11(13) . . . . ?
K1 O5 C36 C37 48.13(12) . . . . ?
K1 O5 C35 C34 -46.16(14) . . . . ?
K1 O2 C23 C22 47.70(12) . . . . ?
K1 O2 C24 C25 -46.32(16) . . . . ?
K1 O6 C37 C36 50.16(13) . . . . ?
K1 O6 C38 C39 -47.96(17) . . . . ?
K1 O4 C30 C31 -45.91(15) . . . . ?
K1 O4 C29 C28 41.63(17) . . . . ?
K1 O3 C28 C29 49.29(17) . . . . ?
K1 O3 C27 C26 -44.11(17) . . . . ?
K1 N5 C32 C33 -47.66(13) . . . . ?
K1 N5 C31 C30 -43.37(17) . . . . ?
K1 N5 C34 C35 -46.98(14) . . . . ?
K1 N4 C25 C24 -46.34(15) . . . . ?
K1 N4 C26 C27 -47.40(17) . . . . ?
K1 N4 C39 C38 -45.9(2) . . . . ?
O1 C22 C23 O2 -63.39(14) . . . . ?
O1 C33 C32 N5 63.43(15) . . . . ?
O5 C36 C37 O6 -66.16(14) . . . . ?
O5 C35 C34 N5 63.47(16) . . . . ?
O2 C24 C25 N4 62.64(18) . . . . ?
O6 C38 C39 N4 65.0(2) . . . . ?
O3 C28 C29 O4 -60.59(19) . . . . ?
N5 C31 C30 O4 60.78(19) . . . . ?
N3 C13 C14 C15 176.86(13) . . . . ?
N3 C13 C14 C19 -1.4(2) . . . . ?
N3 C13 C18 C17 -176.46(13) . . . . ?
N3 C13 C18 C21 1.8(2) . . . . ?
N4 C26 C27 O3 63.5(2) . . . . ?
C13 C14 C15 C16 0.3(2) . . . . ?
C13 C18 C17 C16 -1.1(2) . . . . ?
C22 O1 C33 C32 176.68(11) . . . . ?
C36 O5 C35 C34 177.94(11) . . . . ?
C37 O6 C38 C39 179.00(14) . . . . ?
C14 C13 C18 C17 1.42(19) . . . . ?
C14 C13 C18 C21 179.69(13) . . . . ?
C14 C15 C16 C17 0.1(2) . . . . ?
C14 C15 C16 C20 179.14(16) . . . . ?
C33 O1 C22 C23 -171.33(11) . . . . ?
C32 N5 C31 C30 74.35(18) . . . . ?
C32 N5 C34 C35 -165.24(12) . . . . ?
C7 Si3 N2 Fe1 -20.72(9) . . . . ?
C7 Si3 N2 Si4 173.47(8) . . . . ?
C8 Si3 N2 Fe1 -140.06(7) . . . . ?
C8 Si3 N2 Si4 54.12(10) . . . . ?
C11 Si4 N2 Fe1 68.77(8) . . . . ?
C11 Si4 N2 Si3 -125.10(9) . . . . ?
C23 O2 C24 C25 175.91(13) . . . . ?
C9 Si3 N2 Fe1 98.46(7) . . . . ?
C9 Si3 N2 Si4 -67.36(10) . . . . ?
C18 C13 C14 C15 -1.0(2) . . . . ?
C18 C13 C14 C19 -179.27(13) . . . . ?
C18 C17 C16 C15 0.3(2) . . . . ?
C18 C17 C16 C20 -178.69(16) . . . . ?
C5 Si1 N1 Fe1 150.72(8) . . . . ?
C5 Si1 N1 Si2 -30.69(11) . . . . ?
C35 O5 C36 C37 -174.19(11) . . . . ?
C24 O2 C23 C22 -172.04(12) . . . . ?
C2 Si2 N1 Fe1 -107.03(7) . . . . ?
C2 Si2 N1 Si1 74.38(9) . . . . ?
C3 Si2 N1 Fe1 130.98(7) . . . . ?
C3 Si2 N1 Si1 -47.61(10) . . . . ?
C31 N5 C32 C33 -166.58(12) . . . . ?
C31 N5 C34 C35 73.00(16) . . . . ?
C1 Si2 N1 Fe1 10.99(10) . . . . ?
C1 Si2 N1 Si1 -167.60(8) . . . . ?
C34 N5 C32 C33 72.21(15) . . . . ?
C34 N5 C31 C30 -163.79(15) . . . . ?
C10 Si4 N2 Fe1 -51.16(9) . . . . ?
C10 Si4 N2 Si3 114.97(10) . . . . ?
C25 N4 C26 C27 -166.75(15) . . . . ?
C25 N4 C39 C38 73.8(2) . . . . ?
C30 O4 C29 C28 -175.97(13) . . . . ?
C21 C18 C17 C16 -179.37(15) . . . . ?
C26 N4 C25 C24 72.71(17) . . . . ?
C26 N4 C39 C38 -165.10(18) . . . . ?
C4 Si1 N1 Fe1 31.97(11) . . . . ?
C4 Si1 N1 Si2 -149.44(10) . . . . ?
C38 O6 C37 C36 -175.44(13) . . . . ?
C6 Si1 N1 Fe1 -88.90(10) . . . . ?
C6 Si1 N1 Si2 89.69(11) . . . . ?
C19 C14 C15 C16 178.50(15) . . . . ?
C12 Si4 N2 Fe1 -171.27(10) . . . . ?
C12 Si4 N2 Si3 -5.14(13) . . . . ?
C28 O3 C27 C26 -178.24(14) . . . . ?
C27 O3 C28 C29 -174.82(14) . . . . ?
C39 N4 C25 C24 -165.99(13) . . . . ?
C39 N4 C26 C27 72.0(2) . . . . ?
C29 O4 C30 C31 172.62(13) . . . . ?
C48 C47 C40 C41 -176.7(8) . . . . ?
C48 C47 C40 N6 0.6(13) . . . . ?
C48 C47 C46 C44 178.3(9) . . . . ?
C41 C42 C44 C45 -178.0(11) . . . . ?
C41 C42 C44 C46 0.2(15) . . . . ?
C41 C40 N6 Fe1 175.6(9) . . . . ?
C43 C41 C42 C44 -176.8(10) . . . . ?
C43 C41 C40 C47 174.4(9) . . . . ?
C43 C41 C40 N6 -2.8(14) . . . . ?
C42 C41 C40 C47 -3.9(13) . . . . ?
C42 C41 C40 N6 178.9(9) . . . . ?
C42 C44 C46 C47 0.5(15) . . . . ?
C47 C40 N6 Fe1 -1.5(17) . . . . ?
C45 C44 C46 C47 178.8(10) . . . . ?
C40 C41 C42 C44 1.6(15) . . . . ?
C40 C47 C46 C44 -3.0(14) . . . . ?
C46 C47 C40 C41 4.6(13) . . . . ?
C46 C47 C40 N6 -178.1(9) . . . . ?

loop_
_smtbx_masks_void_nr
_smtbx_masks_void_average_x
_smtbx_masks_void_average_y
_smtbx_masks_void_average_z
_smtbx_masks_void_volume
_smtbx_masks_void_count_electrons
_smtbx_masks_void_content
1 0.000 0.500 0.500 190.8 41.7 '2 Pentane'
2 0.418 0.181 0.521 10.0 0.0 ?
3 0.582 0.819 0.479 10.0 0.0 ?
